data_7218753
loop_
_publ_author_name
'Kumar, Rakesh'
'Obrai, Sangeeta'
'Kaur Jassal, Amanpreet'
'Hundal, Maninder Singh'

_publ_section_title
;
 Supramolecular architectures of
 N,N,N&#x2032;,N&#x2032;-tetrakis-(2-hydroxyethyl)ethylenediamine and
 tris(2-hydroxyethyl)amine with La(iii) picrate
;
_journal_issue 103
_journal_name_full 'RSC Adv.'
_journal_page_first 59248
_journal_paper_doi 10.1039/C4RA05835F
_journal_volume 4
_journal_year 2014
_chemical_formula_moiety 'C10 H26 N2 O4, 2(C6 H2 N3 O7)'
_chemical_formula_sum 'C22 H30 N8 O18'
_chemical_formula_weight 694.54
_space_group_IT_number 15
_symmetry_cell_setting monoclinic
_symmetry_space_group_name_Hall '-C 2yc'
_symmetry_space_group_name_H-M 'C 1 2/c 1'
_atom_sites_solution_hydrogens geom
_atom_sites_solution_primary direct
_atom_sites_solution_secondary difmap
_audit_creation_method SHELXL-97
_cell_angle_alpha 90.00
_cell_angle_beta 98.3190(9)
_cell_angle_gamma 90.00
_cell_formula_units_Z 4
_cell_length_a 23.9300(5)
_cell_length_b 8.4550(2)
_cell_length_c 14.1050(3)
_cell_measurement_reflns_used 9908
_cell_measurement_temperature 296(2)
_cell_measurement_theta_max 34.32
_cell_measurement_theta_min 2.56
_cell_volume 2823.81(11)
_computing_cell_refinement 'Bruker SAINT'
_computing_data_collection 'Bruker APEX2'
_computing_data_reduction 'Bruker SAINT'
_computing_molecular_graphics 'Bruker SHELXTL'
_computing_publication_material 'Bruker SHELXTL'
_computing_structure_refinement 'SHELXL-97 (Sheldrick, 2008)'
_computing_structure_solution 'Sir-92 (Altomare et al., 1993)'
_diffrn_ambient_temperature 296(2)
_diffrn_measured_fraction_theta_full 0.986
_diffrn_measured_fraction_theta_max 0.986
_diffrn_measurement_device_type 'Bruker APEX-II CCD'
_diffrn_measurement_method '\f and \w scans'
_diffrn_radiation_monochromator graphite
_diffrn_radiation_source 'fine-focus sealed tube'
_diffrn_radiation_type MoK\a
_diffrn_radiation_wavelength 0.71069
_diffrn_reflns_av_R_equivalents 0.0190
_diffrn_reflns_av_unetI/netI 0.0185
_diffrn_reflns_limit_h_max 33
_diffrn_reflns_limit_h_min -37
_diffrn_reflns_limit_k_max 13
_diffrn_reflns_limit_k_min -11
_diffrn_reflns_limit_l_max 22
_diffrn_reflns_limit_l_min -22
_diffrn_reflns_number 22404
_diffrn_reflns_theta_full 34.39
_diffrn_reflns_theta_max 34.39
_diffrn_reflns_theta_min 1.72
_exptl_absorpt_coefficient_mu 0.144
_exptl_absorpt_correction_T_max 0.7468
_exptl_absorpt_correction_T_min 0.6791
_exptl_absorpt_correction_type multi-scan
_exptl_absorpt_process_details 'SADABS-2008/1 - Bruker AXS area detector scaling and absorption correction'
_exptl_crystal_colour 'pale yellow'
_exptl_crystal_density_diffrn 1.634
_exptl_crystal_density_method 'not measured'
_exptl_crystal_description Needles
_exptl_crystal_F_000 1448
_exptl_crystal_size_max 0.10
_exptl_crystal_size_mid 0.09
_exptl_crystal_size_min 0.08
_refine_diff_density_max 0.627
_refine_diff_density_min -0.451
_refine_diff_density_rms 0.064
_refine_ls_extinction_method none
_refine_ls_goodness_of_fit_ref 1.046
_refine_ls_hydrogen_treatment none
_refine_ls_matrix_type full
_refine_ls_number_parameters 219
_refine_ls_number_reflns 5858
_refine_ls_number_restraints 0
_refine_ls_restrained_S_all 1.046
_refine_ls_R_factor_all 0.0714
_refine_ls_R_factor_gt 0.0554
_refine_ls_shift/su_max 0.001
_refine_ls_shift/su_mean 0.000
_refine_ls_structure_factor_coef Fsqd
_refine_ls_weighting_details 'calc w=1/[\s^2^(Fo^2^)+(0.0975P)^2^+1.5702P] where P=(Fo^2^+2Fc^2^)/3'
_refine_ls_weighting_scheme calc
_refine_ls_wR_factor_gt 0.1638
_refine_ls_wR_factor_ref 0.1789
_reflns_number_gt 4478
_reflns_number_total 5858
_reflns_threshold_expression >2sigma(I)
_cod_data_source_file c4ra05835f2.cif
_cod_data_source_block I
_cod_depositor_comments
;
The following automatic conversions were performed:

'_symmetry_cell_setting' value 'Monoclinic' changed to 'monoclinic'
according to
/usr/data/users/saulius/crontab/automatic-downloads/rss-feeds/RSC/lib/dictionaries/cif_core.dic
dictionary named 'cif_core.dic' version 2.4.2 from
2011-04-26.

'_exptl_absorpt_correction_type' value 'Multi-scan'
changed to 'multi-scan' according to
/usr/data/users/saulius/crontab/automatic-downloads/rss-feeds/RSC/lib/dictionaries/cif_core.dic
dictionary named 'cif_core.dic' version 2.4.2 from 2011-04-26.

Automatic conversion script
Id: cif_fix_values 2827 2014-09-09 07:05:25Z andrius 
;
_cod_original_sg_symbol_H-M 'C 2/c'
_cod_database_code 7218753

loop_
_symmetry_equiv_pos_as_xyz
'x, y, z'
'-x, y, -z+1/2'
'x+1/2, y+1/2, z'
'-x+1/2, y+1/2, -z+1/2'
'-x, -y, -z'
'x, -y, z-1/2'
'-x+1/2, -y+1/2, -z'
'x+1/2, -y+1/2, z-1/2'

loop_
_atom_site_label
_atom_site_type_symbol
_atom_site_fract_x
_atom_site_fract_y
_atom_site_fract_z
_atom_site_U_iso_or_equiv
_atom_site_adp_type
_atom_site_occupancy
_atom_site_symmetry_multiplicity
_atom_site_calc_flag
_atom_site_refinement_flags
C1 C 0.75025(5) 0.32948(13) 0.63523(9) 0.0275(2) Uani 1 1 d .
H1A H 0.7895 0.3160 0.6266 0.033 Uiso 1 1 calc R
H1B H 0.7475 0.3100 0.7022 0.033 Uiso 1 1 calc R
C2 C 0.73245(6) 0.49828(13) 0.61059(8) 0.0294(2) Uani 1 1 d .
H2A H 0.7589 0.5706 0.6467 0.035 Uiso 1 1 calc R
H2B H 0.6954 0.5173 0.6287 0.035 Uiso 1 1 calc R
C3 C 0.66491(7) 0.54118(17) 0.34655(10) 0.0390(3) Uani 1 1 d .
H3A H 0.6947 0.4823 0.3223 0.047 Uiso 1 1 calc R
H3B H 0.6289 0.4992 0.3169 0.047 Uiso 1 1 calc R
C4 C 0.67039(5) 0.52232(15) 0.45374(9) 0.0315(2) Uani 1 1 d .
H4A H 0.6541 0.4215 0.4680 0.038 Uiso 1 1 calc R
H4B H 0.6486 0.6048 0.4791 0.038 Uiso 1 1 calc R
C5 C 0.76318(4) 0.67469(12) 0.48400(8) 0.0252(2) Uani 1 1 d .
H5A H 0.7648 0.6807 0.4158 0.030 Uiso 1 1 calc R
H5B H 0.8016 0.6658 0.5168 0.030 Uiso 1 1 calc R
C6 C 0.57139(5) 0.16576(15) 0.63534(8) 0.0274(2) Uani 1 1 d .
C7 C 0.51608(5) 0.23724(14) 0.62378(9) 0.0297(2) Uani 1 1 d .
C8 C 0.46655(5) 0.15369(15) 0.61253(9) 0.0309(2) Uani 1 1 d .
H8 H 0.4320 0.2061 0.6022 0.037 Uiso 1 1 calc R
C9 C 0.46855(5) -0.00984(15) 0.61679(9) 0.0291(2) Uani 1 1 d .
C10 C 0.51924(5) -0.09165(15) 0.63068(9) 0.0305(2) Uani 1 1 d .
H10 H 0.5200 -0.2015 0.6340 0.037 Uiso 1 1 calc R
C11 C 0.56865(5) -0.00480(15) 0.63942(9) 0.0287(2) Uani 1 1 d .
N1 N 0.73048(4) 0.52974(10) 0.50435(7) 0.02437(18) Uani 1 1 d .
H1C H 0.7487 0.4468 0.4813 0.029 Uiso 1 1 calc R
N2 N 0.51064(6) 0.40973(15) 0.62434(11) 0.0449(3) Uani 1 1 d .
N3 N 0.41587(5) -0.09604(15) 0.60689(10) 0.0399(3) Uani 1 1 d .
N4 N 0.62097(5) -0.09434(15) 0.65222(10) 0.0382(3) Uani 1 1 d .
O1 O 0.71675(4) 0.21651(10) 0.57801(7) 0.03002(19) Uani 1 1 d .
H1 H 0.6861 0.2077 0.5970 0.045 Uiso 1 1 calc R
O2 O 0.66879(6) 0.70313(14) 0.32295(8) 0.0487(3) Uani 1 1 d .
H2 H 0.6520 0.7186 0.2689 0.073 Uiso 1 1 calc R
O3 O 0.61620(4) 0.24499(13) 0.63820(8) 0.0381(2) Uani 1 1 d .
O4 O 0.54686(7) 0.48736(17) 0.67154(16) 0.0782(5) Uani 1 1 d .
O5 O 0.46797(7) 0.46774(18) 0.57915(16) 0.0743(5) Uani 1 1 d .
O6 O 0.37311(5) -0.03061(17) 0.56733(13) 0.0618(4) Uani 1 1 d .
O7 O 0.41593(6) -0.22973(16) 0.63910(16) 0.0763(5) Uani 1 1 d .
O8 O 0.62049(6) -0.22650(16) 0.61635(13) 0.0635(4) Uani 1 1 d .
O9 O 0.66342(5) -0.03397(19) 0.69638(12) 0.0625(4) Uani 1 1 d .

loop_
_atom_site_aniso_label
_atom_site_aniso_U_11
_atom_site_aniso_U_22
_atom_site_aniso_U_33
_atom_site_aniso_U_23
_atom_site_aniso_U_13
_atom_site_aniso_U_12
C1 0.0247(5) 0.0235(4) 0.0334(5) 0.0034(4) 0.0020(4) -0.0031(4)
C2 0.0359(6) 0.0230(4) 0.0286(5) -0.0003(4) 0.0025(4) -0.0005(4)
C3 0.0432(7) 0.0335(6) 0.0366(6) -0.0003(5) -0.0068(5) 0.0004(5)
C4 0.0257(5) 0.0299(5) 0.0370(6) 0.0027(4) -0.0019(4) -0.0053(4)
C5 0.0207(4) 0.0192(4) 0.0359(5) 0.0007(3) 0.0053(4) 0.0004(3)
C6 0.0215(4) 0.0325(5) 0.0280(5) -0.0047(4) 0.0029(3) -0.0029(4)
C7 0.0254(5) 0.0268(5) 0.0369(6) -0.0042(4) 0.0040(4) -0.0016(4)
C8 0.0214(4) 0.0318(5) 0.0393(6) -0.0020(4) 0.0038(4) 0.0001(4)
C9 0.0202(4) 0.0306(5) 0.0367(6) -0.0025(4) 0.0042(4) -0.0045(4)
C10 0.0257(5) 0.0292(5) 0.0368(6) -0.0004(4) 0.0059(4) -0.0002(4)
C11 0.0217(4) 0.0324(5) 0.0318(5) 0.0000(4) 0.0034(4) 0.0024(4)
N1 0.0247(4) 0.0181(3) 0.0298(4) 0.0000(3) 0.0018(3) 0.0002(3)
N2 0.0386(6) 0.0305(5) 0.0667(9) -0.0046(5) 0.0112(6) -0.0012(4)
N3 0.0249(5) 0.0377(6) 0.0575(7) -0.0065(5) 0.0072(4) -0.0079(4)
N4 0.0259(5) 0.0402(6) 0.0496(7) 0.0078(5) 0.0085(4) 0.0063(4)
O1 0.0247(4) 0.0238(4) 0.0431(5) -0.0051(3) 0.0103(3) -0.0054(3)
O2 0.0586(7) 0.0401(5) 0.0423(6) 0.0120(4) -0.0101(5) -0.0012(5)
O3 0.0240(4) 0.0403(5) 0.0505(6) -0.0076(4) 0.0066(4) -0.0083(3)
O4 0.0621(9) 0.0417(7) 0.1244(15) -0.0253(8) -0.0085(9) -0.0080(6)
O5 0.0543(8) 0.0440(7) 0.1219(15) 0.0113(8) 0.0038(9) 0.0129(6)
O6 0.0232(5) 0.0593(8) 0.0998(11) 0.0045(7) -0.0014(6) -0.0057(5)
O7 0.0470(7) 0.0391(6) 0.1418(16) 0.0118(8) 0.0105(8) -0.0145(5)
O8 0.0443(6) 0.0424(6) 0.1078(12) -0.0055(7) 0.0241(7) 0.0106(5)
O9 0.0328(5) 0.0655(8) 0.0820(10) 0.0039(7) -0.0162(6) 0.0084(5)

loop_
_atom_type_symbol
_atom_type_description
_atom_type_scat_dispersion_real
_atom_type_scat_dispersion_imag
_atom_type_scat_source
C C 0.0033 0.0016 'International Tables Vol C Tables 4.2.6.8 and 6.1.1.4'
H H 0.0000 0.0000 'International Tables Vol C Tables 4.2.6.8 and 6.1.1.4'
N N 0.0061 0.0033 'International Tables Vol C Tables 4.2.6.8 and 6.1.1.4'
O O 0.0106 0.0060 'International Tables Vol C Tables 4.2.6.8 and 6.1.1.4'

loop_
_geom_angle_atom_site_label_1
_geom_angle_atom_site_label_2
_geom_angle_atom_site_label_3
_geom_angle
_geom_angle_site_symmetry_1
_geom_angle_site_symmetry_3
O1 C1 C2 112.71(9) . .
O1 C1 H1A 109.0 . .
C2 C1 H1A 109.0 . .
O1 C1 H1B 109.0 . .
C2 C1 H1B 109.0 . .
H1A C1 H1B 107.8 . .
C1 C2 N1 111.07(9) . .
C1 C2 H2A 109.4 . .
N1 C2 H2A 109.4 . .
C1 C2 H2B 109.4 . .
N1 C2 H2B 109.4 . .
H2A C2 H2B 108.0 . .
O2 C3 C4 109.82(11) . .
O2 C3 H3A 109.7 . .
C4 C3 H3A 109.7 . .
O2 C3 H3B 109.7 . .
C4 C3 H3B 109.7 . .
H3A C3 H3B 108.2 . .
C3 C4 N1 114.09(11) . .
C3 C4 H4A 108.7 . .
N1 C4 H4A 108.7 . .
C3 C4 H4B 108.7 . .
N1 C4 H4B 108.7 . .
H4A C4 H4B 107.6 . .
N1 C5 C5 112.12(11) . 7_666
N1 C5 H5A 109.2 . .
C5 C5 H5A 109.2 7_666 .
N1 C5 H5B 109.2 . .
C5 C5 H5B 109.2 7_666 .
H5A C5 H5B 107.9 . .
O3 C6 C7 122.92(12) . .
O3 C6 C11 124.93(11) . .
C7 C6 C11 112.11(10) . .
C8 C7 C6 124.17(11) . .
C8 C7 N2 116.00(11) . .
C6 C7 N2 119.83(11) . .
C7 C8 C9 119.10(11) . .
C7 C8 H8 120.5 . .
C9 C8 H8 120.5 . .
C8 C9 C10 121.93(11) . .
C8 C9 N3 118.37(11) . .
C10 C9 N3 119.70(11) . .
C11 C10 C9 117.87(11) . .
C11 C10 H10 121.1 . .
C9 C10 H10 121.1 . .
C10 C11 C6 124.74(10) . .
C10 C11 N4 116.44(11) . .
C6 C11 N4 118.81(10) . .
C5 N1 C4 115.44(8) . .
C5 N1 C2 112.89(8) . .
C4 N1 C2 110.55(9) . .
C5 N1 H1C 105.7 . .
C4 N1 H1C 105.7 . .
C2 N1 H1C 105.7 . .
O4 N2 O5 123.15(15) . .
O4 N2 C7 119.15(14) . .
O5 N2 C7 117.64(13) . .
O7 N3 O6 123.03(13) . .
O7 N3 C9 118.55(13) . .
O6 N3 C9 118.42(13) . .
O9 N4 O8 123.21(13) . .
O9 N4 C11 118.90(13) . .
O8 N4 C11 117.87(12) . .
C1 O1 H1 109.5 . .
C3 O2 H2 109.5 . .

loop_
_geom_bond_atom_site_label_1
_geom_bond_atom_site_label_2
_geom_bond_distance
_geom_bond_site_symmetry_2
C1 O1 1.4210(14) .
C1 C2 1.5153(16) .
C1 H1A 0.9700 .
C1 H1B 0.9700 .
C2 N1 1.5160(15) .
C2 H2A 0.9700 .
C2 H2B 0.9700 .
C3 O2 1.4154(18) .
C3 C4 1.5071(19) .
C3 H3A 0.9700 .
C3 H3B 0.9700 .
C4 N1 1.5113(15) .
C4 H4A 0.9700 .
C4 H4B 0.9700 .
C5 N1 1.5040(14) .
C5 C5 1.519(2) 7_666
C5 H5A 0.9700 .
C5 H5B 0.9700 .
C6 O3 1.2602(14) .
C6 C7 1.4426(16) .
C6 C11 1.4451(17) .
C7 C8 1.3693(16) .
C7 N2 1.4643(17) .
C8 C9 1.3845(17) .
C8 H8 0.9300 .
C9 C10 1.3854(16) .
C9 N3 1.4453(15) .
C10 C11 1.3821(16) .
C10 H10 0.9300 .
C11 N4 1.4519(16) .
N1 H1C 0.9100 .
N2 O4 1.208(2) .
N2 O5 1.225(2) .
N3 O7 1.2182(19) .
N3 O6 1.2243(18) .
N4 O9 1.2236(18) .
N4 O8 1.2260(19) .
O1 H1 0.8200 .
O2 H2 0.8200 .

loop_
_geom_hbond_atom_site_label_D
_geom_hbond_atom_site_label_H
_geom_hbond_atom_site_label_A
_geom_hbond_distance_DH
_geom_hbond_distance_HA
_geom_hbond_distance_DA
_geom_hbond_angle_DHA
_geom_hbond_site_symmetry_A
O1 H1 O3 0.82 1.87 2.6756(13) 165.1 .
O2 H2 O3 0.82 1.94 2.7601(15) 176.8 6_565
N1 H1C O1 0.91 1.87 2.7755(13) 174.5 7_656

loop_
_geom_torsion_atom_site_label_1
_geom_torsion_atom_site_label_2
_geom_torsion_atom_site_label_3
_geom_torsion_atom_site_label_4
_geom_torsion
_geom_torsion_site_symmetry_1
O1 C1 C2 N1 -53.12(13) .
O2 C3 C4 N1 -79.42(15) .
O3 C6 C7 C8 174.39(13) .
C11 C6 C7 C8 -3.45(17) .
O3 C6 C7 N2 -6.06(19) .
C11 C6 C7 N2 176.10(12) .
C6 C7 C8 C9 3.2(2) .
N2 C7 C8 C9 -176.35(12) .
C7 C8 C9 C10 -1.0(2) .
C7 C8 C9 N3 178.66(12) .
C8 C9 C10 C11 -0.63(19) .
N3 C9 C10 C11 179.74(12) .
C9 C10 C11 C6 0.14(19) .
C9 C10 C11 N4 -178.95(11) .
O3 C6 C11 C10 -176.05(12) .
C7 C6 C11 C10 1.74(17) .
O3 C6 C11 N4 3.02(19) .
C7 C6 C11 N4 -179.19(11) .
C5 C5 N1 C4 61.87(15) 7_666
C5 C5 N1 C2 -66.64(14) 7_666
C3 C4 N1 C5 54.32(14) .
C3 C4 N1 C2 -176.02(10) .
C1 C2 N1 C5 -128.46(10) .
C1 C2 N1 C4 100.53(11) .
C8 C7 N2 O4 148.74(17) .
C6 C7 N2 O4 -30.8(2) .
C8 C7 N2 O5 -28.6(2) .
C6 C7 N2 O5 151.86(16) .
C8 C9 N3 O7 -157.47(17) .
C10 C9 N3 O7 22.2(2) .
C8 C9 N3 O6 21.8(2) .
C10 C9 N3 O6 -158.56(15) .
C10 C11 N4 O9 -151.41(14) .
C6 C11 N4 O9 29.44(19) .
C10 C11 N4 O8 29.91(19) .
C6 C11 N4 O8 -149.24(14) .
